data_7718302
loop_
_publ_author_name
'Flores, Vincent J.'
'Girolami, Gregory S.'

_publ_section_title
;
 Synthesis, characterization, and thermal properties of volatile
 1,4-dialkyl-5-silatetrazolines: nitrogen-rich silicon heterocycles as
 possible CVD precursors for silicon nitride.
;
_journal_issue 23
_journal_name_full 'Dalton transactions (Cambridge, England : 2003)'
_journal_page_first 9399
_journal_page_last 9404
_journal_paper_doi 10.1039/d4dt03473b
_journal_volume 54
_journal_year 2025
_chemical_formula_moiety 'C14 H30 N6 Si'
_chemical_formula_sum 'C14 H30 N6 Si'
_chemical_formula_weight 310.53
_chemical_name_common '[1,4-Di(tert-butyl)-1,4-diazabut-2-ene-1,4-diyl](1,4-diethyltetraaz-2-ene-1,4-diyl)silane'
_chemical_name_systematic 6,9-Di-tert-butyl-1,4-diethyl-1,2,3,4,6,9-hexaaza-5-silaspiro[4.4]nona-2,7-diene
_chemical_properties_physical Air-sensitive,Moisture-sensitive,Oxygen-sensitive
_space_group_crystal_system orthorhombic
_space_group_IT_number 33
_space_group_name_Hall 'P 2c -2n'
_space_group_name_H-M_alt 'P n a 21'
_atom_sites_solution_hydrogens geom
_atom_sites_solution_primary direct
_audit_creation_date 2023-05-10
_audit_creation_method
;
Olex2 1.3
(compiled 2020.11.12 svn.r5f609507 for OlexSys, GUI svn.r6408)
;
_audit_update_record
;
2024-04-12 deposited with the CCDC.	2025-03-11 downloaded from the CCDC.
;
_cell_angle_alpha 90
_cell_angle_beta 90
_cell_angle_gamma 90
_cell_formula_units_Z 4
_cell_length_a 11.2805(4)
_cell_length_b 18.1249(7)
_cell_length_c 8.8655(3)
_cell_measurement_reflns_used 9812
_cell_measurement_temperature 100.0
_cell_measurement_theta_max 30.51
_cell_measurement_theta_min 2.25
_cell_volume 1812.62(11)
_computing_cell_refinement 'SAINT V8.40B (?, 2016)'
_computing_data_reduction 'SAINT V8.40B (?, 2016)'
_computing_molecular_graphics 'Olex2 1.3 (Dolomanov et al., 2009)'
_computing_publication_material 'Olex2 1.3 (Dolomanov et al., 2009)'
_computing_structure_refinement 'SHELXL 2018/3 (Sheldrick, 2015)'
_computing_structure_solution 'SHELXS  (Sheldrick, 2008)'
_diffrn_ambient_temperature 100.0
_diffrn_measured_fraction_theta_full 0.999
_diffrn_measured_fraction_theta_max 1.000
_diffrn_measurement_device_type 'Bruker APEX-II CCD'
_diffrn_measurement_method '\f and \w scans'
_diffrn_radiation_type MoK\a
_diffrn_radiation_wavelength 0.71073
_diffrn_reflns_av_R_equivalents 0.0333
_diffrn_reflns_av_unetI/netI 0.0210
_diffrn_reflns_Laue_measured_fraction_full 0.999
_diffrn_reflns_Laue_measured_fraction_max 1.000
_diffrn_reflns_limit_h_max 15
_diffrn_reflns_limit_h_min -16
_diffrn_reflns_limit_k_max 25
_diffrn_reflns_limit_k_min -25
_diffrn_reflns_limit_l_max 12
_diffrn_reflns_limit_l_min -12
_diffrn_reflns_number 40057
_diffrn_reflns_point_group_measured_fraction_full 1.000
_diffrn_reflns_point_group_measured_fraction_max 0.999
_diffrn_reflns_theta_full 25.242
_diffrn_reflns_theta_max 30.547
_diffrn_reflns_theta_min 2.247
_diffrn_source_current 1.0
_diffrn_source_power 0.05
_diffrn_source_voltage 50.0
_diffrn_standards_number 0
_exptl_absorpt_coefficient_mu 0.134
_exptl_absorpt_correction_T_max 0.7461
_exptl_absorpt_correction_T_min 0.6849
_exptl_absorpt_correction_type multi-scan
_exptl_absorpt_process_details
;
SADABS-2016/2 (Bruker,2016/2) was used for absorption correction.
wR2(int) was 0.0711 before and 0.0497 after correction.
The Ratio of minimum to maximum transmission is 0.9180.
The \l/2 correction factor is Not present.
;
_exptl_crystal_colour colourless
_exptl_crystal_colour_primary colourless
_exptl_crystal_density_diffrn 1.138
_exptl_crystal_description prism
_exptl_crystal_F_000 680
_exptl_crystal_size_max 0.269
_exptl_crystal_size_mid 0.255
_exptl_crystal_size_min 0.154
_refine_diff_density_max 0.270
_refine_diff_density_min -0.210
_refine_diff_density_rms 0.037
_refine_ls_abs_structure_details
;
 Flack x determined using 2377 quotients [(I+)-(I-)]/[(I+)+(I-)]
 (Parsons, Flack and Wagner, Acta Cryst. B69 (2013) 249-259).
;
_refine_ls_abs_structure_Flack 0.00(3)
_refine_ls_extinction_method none
_refine_ls_goodness_of_fit_ref 1.062
_refine_ls_hydrogen_treatment constr
_refine_ls_matrix_type full
_refine_ls_number_parameters 198
_refine_ls_number_reflns 5541
_refine_ls_number_restraints 1
_refine_ls_restrained_S_all 1.062
_refine_ls_R_factor_all 0.0323
_refine_ls_R_factor_gt 0.0303
_refine_ls_shift/su_max 0.000
_refine_ls_shift/su_mean 0.000
_refine_ls_structure_factor_coef Fsqd
_refine_ls_weighting_details 'w=1/[\s^2^(Fo^2^)+(0.0412P)^2^+0.3482P] where P=(Fo^2^+2Fc^2^)/3'
_refine_ls_weighting_scheme calc
_refine_ls_wR_factor_gt 0.0776
_refine_ls_wR_factor_ref 0.0792
_reflns_Friedel_coverage 0.887
_reflns_Friedel_fraction_full 1.000
_reflns_Friedel_fraction_max 0.998
_reflns_number_gt 5337
_reflns_number_total 5541
_reflns_threshold_expression 'I > 2\s(I)'
_cod_data_source_file d4dt03473b2.cif
_cod_data_source_block diethyl_silatetrazene
_cod_depositor_comments 'Adding full bibliography for 7718302--7718304.cif.'
_cod_database_code 7718302
_shelx_shelxl_version_number 2018/3
_shelx_space_group_comment
;
The symmetry employed for this shelxl refinement is uniquely defined
by the following loop, which should always be used as a source of
symmetry information in preference to the above space-group names.
They are only intended as comments.
;
_shelx_estimated_absorpt_t_max 0.980
_shelx_estimated_absorpt_t_min 0.965
_olex2_refinement_description
;
1. Fixed Uiso
 At 1.2 times of:
  All C(H) groups, All C(H,H) groups
 At 1.5 times of:
  All C(H,H,H) groups
2.a Secondary CH2 refined with riding coordinates:
 C11(H11A,H11B), C13(H13A,H13B)
2.b Aromatic/amide H refined with riding coordinates:
 C6(H6), C5(H5)
2.c Idealised Me refined as rotating group:
 C2(H2A,H2B,H2C), C10(H10A,H10B,H10C), C8(H8A,H8B,H8C), C12(H12A,H12B,H12C),
 C4(H4A,H4B,H4C), C3(H3A,H3B,H3C), C14(H14A,H14B,H14C), C9(H9A,H9B,H9C)
;
_olex2_submission_special_instructions 'No special instructions were received'

loop_
_space_group_symop_operation_xyz
'x, y, z'
'-x, -y, z+1/2'
'-x+1/2, y+1/2, z+1/2'
'x+1/2, -y+1/2, z'

loop_
_atom_site_label
_atom_site_type_symbol
_atom_site_fract_x
_atom_site_fract_y
_atom_site_fract_z
_atom_site_U_iso_or_equiv
_atom_site_adp_type
_atom_site_occupancy
_atom_site_site_symmetry_order
_atom_site_calc_flag
_atom_site_refinement_flags_posn
_atom_site_refinement_flags_adp
_atom_site_refinement_flags_occupancy
_atom_site_disorder_assembly
_atom_site_disorder_group
C6 C -0.28224(13) -0.41116(8) 0.16581(16) 0.0165(3) Uani 1 1 d . . . . .
H6 H -0.340502 -0.434318 0.227021 0.020 Uiso 1 1 calc R U . . .
C7 C -0.33464(13) -0.49036(8) -0.0546(2) 0.0208(3) Uani 1 1 d . . . . .
C5 C -0.20947(14) -0.35865(8) 0.21759(16) 0.0173(3) Uani 1 1 d . . . . .
H5 H -0.211076 -0.341455 0.318799 0.021 Uiso 1 1 calc R U . . .
C1 C -0.04069(15) -0.27529(9) 0.1538(2) 0.0220(3) Uani 1 1 d . . . . .
C2 C 0.03031(18) -0.25154(11) 0.0161(2) 0.0313(4) Uani 1 1 d . . . . .
H2A H 0.068401 -0.294779 -0.029219 0.047 Uiso 1 1 calc R U . . .
H2B H 0.091104 -0.215913 0.046627 0.047 Uiso 1 1 calc R U . . .
H2C H -0.022851 -0.228625 -0.057706 0.047 Uiso 1 1 calc R U . . .
C10 C -0.46658(15) -0.47012(12) -0.0546(3) 0.0355(4) Uani 1 1 d . . . . .
H10A H -0.492217 -0.459485 0.048740 0.053 Uiso 1 1 calc R U . . .
H10B H -0.512773 -0.511484 -0.094785 0.053 Uiso 1 1 calc R U . . .
H10C H -0.479101 -0.426456 -0.117833 0.053 Uiso 1 1 calc R U . . .
C11 C 0.04156(16) -0.48136(10) -0.1061(2) 0.0260(3) Uani 1 1 d . . . . .
H11A H 0.046656 -0.518266 -0.188179 0.031 Uiso 1 1 calc R U . . .
H11B H 0.007111 -0.506044 -0.016658 0.031 Uiso 1 1 calc R U . . .
C13 C -0.2445(2) -0.26546(12) -0.2676(2) 0.0412(6) Uani 1 1 d . . . . .
H13A H -0.199163 -0.229431 -0.328662 0.049 Uiso 1 1 calc R U . . .
H13B H -0.271722 -0.239944 -0.175201 0.049 Uiso 1 1 calc R U . . .
C8 C -0.29340(17) -0.50304(10) -0.21718(19) 0.0269(3) Uani 1 1 d . . . . .
H8A H -0.303533 -0.457492 -0.275344 0.040 Uiso 1 1 calc R U . . .
H8B H -0.340702 -0.542485 -0.262909 0.040 Uiso 1 1 calc R U . . .
H8C H -0.209571 -0.517239 -0.217289 0.040 Uiso 1 1 calc R U . . .
C12 C 0.16540(16) -0.45460(11) -0.0679(3) 0.0348(4) Uani 1 1 d . . . . .
H12A H 0.199196 -0.428953 -0.155152 0.052 Uiso 1 1 calc R U . . .
H12B H 0.215466 -0.496902 -0.041758 0.052 Uiso 1 1 calc R U . . .
H12C H 0.161522 -0.420660 0.018051 0.052 Uiso 1 1 calc R U . . .
C4 C 0.04295(17) -0.30820(11) 0.2721(2) 0.0308(4) Uani 1 1 d . . . . .
H4A H -0.002485 -0.321723 0.362160 0.046 Uiso 1 1 calc R U . . .
H4B H 0.103401 -0.271694 0.299142 0.046 Uiso 1 1 calc R U . . .
H4C H 0.081432 -0.352236 0.230659 0.046 Uiso 1 1 calc R U . . .
C3 C -0.1037(2) -0.20744(10) 0.2190(3) 0.0392(5) Uani 1 1 d . . . . .
H3A H -0.158649 -0.187451 0.143769 0.059 Uiso 1 1 calc R U . . .
H3B H -0.044760 -0.169824 0.245190 0.059 Uiso 1 1 calc R U . . .
H3C H -0.147823 -0.221681 0.309593 0.059 Uiso 1 1 calc R U . . .
C14 C -0.3523(2) -0.29057(19) -0.3574(3) 0.0617(9) Uani 1 1 d . . . . .
H14A H -0.326101 -0.316691 -0.448235 0.093 Uiso 1 1 calc R U . . .
H14B H -0.399536 -0.247476 -0.386345 0.093 Uiso 1 1 calc R U . . .
H14C H -0.400534 -0.323695 -0.295232 0.093 Uiso 1 1 calc R U . . .
C9 C -0.3150(2) -0.56150(10) 0.0358(2) 0.0334(4) Uani 1 1 d . . . . .
H9A H -0.230106 -0.572961 0.038767 0.050 Uiso 1 1 calc R U . . .
H9B H -0.357780 -0.602196 -0.012432 0.050 Uiso 1 1 calc R U . . .
H9C H -0.344477 -0.554770 0.138886 0.050 Uiso 1 1 calc R U . . .
N6 N -0.16590(13) -0.32594(8) -0.22483(17) 0.0217(3) Uani 1 1 d . . . . .
N1 N -0.12983(13) -0.33104(7) 0.10776(15) 0.0180(2) Uani 1 1 d . . . . .
N2 N -0.26500(12) -0.42929(7) 0.01195(14) 0.0160(2) Uani 1 1 d . . . . .
N3 N -0.03686(12) -0.42153(7) -0.15320(14) 0.0179(2) Uani 1 1 d . . . . .
N5 N -0.08884(13) -0.34651(8) -0.33825(16) 0.0228(3) Uani 1 1 d . . . . .
N4 N -0.01862(12) -0.39792(7) -0.29939(15) 0.0202(3) Uani 1 1 d . . . . .
Si1 Si -0.15090(3) -0.37677(2) -0.06069(6) 0.01466(8) Uani 1 1 d . . . . .

loop_
_atom_site_aniso_label
_atom_site_aniso_U_11
_atom_site_aniso_U_22
_atom_site_aniso_U_33
_atom_site_aniso_U_23
_atom_site_aniso_U_13
_atom_site_aniso_U_12
C6 0.0177(6) 0.0169(6) 0.0150(6) 0.0006(5) 0.0033(5) -0.0007(5)
C7 0.0224(7) 0.0227(6) 0.0173(6) -0.0027(7) -0.0017(6) -0.0064(5)
C5 0.0208(7) 0.0171(6) 0.0139(6) -0.0011(5) 0.0051(5) -0.0006(5)
C1 0.0254(7) 0.0173(6) 0.0234(7) -0.0072(5) 0.0088(6) -0.0080(6)
C2 0.0385(10) 0.0266(8) 0.0288(9) -0.0058(7) 0.0137(8) -0.0162(7)
C10 0.0204(7) 0.0542(11) 0.0318(8) -0.0084(10) -0.0030(8) -0.0077(7)
C11 0.0273(8) 0.0244(7) 0.0262(7) 0.0032(6) 0.0054(6) 0.0097(6)
C13 0.0535(13) 0.0382(10) 0.0319(10) 0.0193(8) 0.0230(9) 0.0280(10)
C8 0.0318(9) 0.0301(8) 0.0189(7) -0.0069(6) 0.0004(6) -0.0074(7)
C12 0.0301(9) 0.0497(10) 0.0247(8) -0.0095(10) -0.0052(8) 0.0171(8)
C4 0.0270(8) 0.0383(10) 0.0271(8) -0.0051(7) 0.0007(7) -0.0117(7)
C3 0.0412(11) 0.0206(8) 0.0559(13) -0.0174(8) 0.0200(10) -0.0088(8)
C14 0.0607(16) 0.100(2) 0.0246(9) 0.0077(12) 0.0012(10) 0.0574(16)
C9 0.0545(12) 0.0194(7) 0.0263(8) -0.0007(7) -0.0037(8) -0.0126(8)
N6 0.0275(7) 0.0204(6) 0.0172(6) 0.0039(5) 0.0081(5) 0.0077(5)
N1 0.0223(6) 0.0154(5) 0.0163(6) -0.0033(5) 0.0062(5) -0.0054(5)
N2 0.0177(6) 0.0167(5) 0.0138(6) -0.0008(4) 0.0017(4) -0.0028(4)
N3 0.0198(6) 0.0177(5) 0.0163(6) 0.0004(4) 0.0041(5) 0.0029(5)
N5 0.0267(7) 0.0243(6) 0.0174(6) 0.0016(5) 0.0080(5) 0.0047(5)
N4 0.0230(6) 0.0216(6) 0.0160(6) -0.0004(5) 0.0055(5) 0.0017(5)
Si1 0.01750(16) 0.01299(15) 0.01348(15) -0.00002(16) 0.00398(15) 0.00023(13)

loop_
_atom_type_symbol
_atom_type_description
_atom_type_scat_dispersion_real
_atom_type_scat_dispersion_imag
_atom_type_scat_source
C C 0.0033 0.0016 'International Tables Vol C Tables 4.2.6.8 and 6.1.1.4'
H H 0.0000 0.0000 'International Tables Vol C Tables 4.2.6.8 and 6.1.1.4'
N N 0.0061 0.0033 'International Tables Vol C Tables 4.2.6.8 and 6.1.1.4'
Si Si 0.0817 0.0704 'International Tables Vol C Tables 4.2.6.8 and 6.1.1.4'

loop_
_exptl_crystal_face_index_h
_exptl_crystal_face_index_k
_exptl_crystal_face_index_l
_exptl_crystal_face_perp_dist
0.00 -1.00 0.00 0.0590
0.00 1.00 0.00 0.1380
2.00 3.00 -1.00 0.1030
-1.00 1.00 1.00 0.0790
1.00 -2.00 -2.00 0.1340
-1.00 -3.00 -1.00 0.0700
0.00 1.00 1.00 0.1120
-3.00 -3.00 -1.00 0.0750
-3.00 1.00 -3.00 0.1400
-3.00 -1.00 -1.00 0.0800
1.00 0.00 0.00 0.0660
-1.00 0.00 0.00 0.0770
-3.00 3.00 -1.00 0.0780
1.00 -3.00 1.00 0.1190
-2.00 3.00 0.00 0.0750
4.00 -3.00 -1.00 0.0820
-3.00 -3.00 1.00 0.0820
4.00 1.00 1.00 0.0750

loop_
_geom_angle_atom_site_label_1
_geom_angle_atom_site_label_2
_geom_angle_atom_site_label_3
_geom_angle
_geom_angle_site_symmetry_1
_geom_angle_site_symmetry_3
_geom_angle_publ_flag
C5 C6 H6 122.9 . . ?
C5 C6 N2 114.27(13) . . ?
N2 C6 H6 122.9 . . ?
C10 C7 C9 109.98(16) . . ?
C8 C7 C10 109.30(16) . . ?
C8 C7 C9 108.75(14) . . ?
N2 C7 C10 109.67(13) . . ?
N2 C7 C8 109.02(13) . . ?
N2 C7 C9 110.10(14) . . ?
C6 C5 H5 123.1 . . ?
C6 C5 N1 113.86(13) . . ?
N1 C5 H5 123.1 . . ?
C2 C1 C4 109.58(15) . . ?
C2 C1 C3 108.61(15) . . ?
C4 C1 C3 109.85(16) . . ?
N1 C1 C2 109.22(14) . . ?
N1 C1 C4 109.92(14) . . ?
N1 C1 C3 109.64(14) . . ?
C1 C2 H2A 109.5 . . ?
C1 C2 H2B 109.5 . . ?
C1 C2 H2C 109.5 . . ?
H2A C2 H2B 109.5 . . ?
H2A C2 H2C 109.5 . . ?
H2B C2 H2C 109.5 . . ?
C7 C10 H10A 109.5 . . ?
C7 C10 H10B 109.5 . . ?
C7 C10 H10C 109.5 . . ?
H10A C10 H10B 109.5 . . ?
H10A C10 H10C 109.5 . . ?
H10B C10 H10C 109.5 . . ?
H11A C11 H11B 107.8 . . ?
C12 C11 H11A 109.1 . . ?
C12 C11 H11B 109.1 . . ?
N3 C11 H11A 109.1 . . ?
N3 C11 H11B 109.1 . . ?
N3 C11 C12 112.60(15) . . ?
H13A C13 H13B 107.7 . . ?
C14 C13 H13A 108.9 . . ?
C14 C13 H13B 108.9 . . ?
N6 C13 H13A 108.9 . . ?
N6 C13 H13B 108.9 . . ?
N6 C13 C14 113.3(2) . . ?
C7 C8 H8A 109.5 . . ?
C7 C8 H8B 109.5 . . ?
C7 C8 H8C 109.5 . . ?
H8A C8 H8B 109.5 . . ?
H8A C8 H8C 109.5 . . ?
H8B C8 H8C 109.5 . . ?
C11 C12 H12A 109.5 . . ?
C11 C12 H12B 109.5 . . ?
C11 C12 H12C 109.5 . . ?
H12A C12 H12B 109.5 . . ?
H12A C12 H12C 109.5 . . ?
H12B C12 H12C 109.5 . . ?
C1 C4 H4A 109.5 . . ?
C1 C4 H4B 109.5 . . ?
C1 C4 H4C 109.5 . . ?
H4A C4 H4B 109.5 . . ?
H4A C4 H4C 109.5 . . ?
H4B C4 H4C 109.5 . . ?
C1 C3 H3A 109.5 . . ?
C1 C3 H3B 109.5 . . ?
C1 C3 H3C 109.5 . . ?
H3A C3 H3B 109.5 . . ?
H3A C3 H3C 109.5 . . ?
H3B C3 H3C 109.5 . . ?
C13 C14 H14A 109.5 . . ?
C13 C14 H14B 109.5 . . ?
C13 C14 H14C 109.5 . . ?
H14A C14 H14B 109.5 . . ?
H14A C14 H14C 109.5 . . ?
H14B C14 H14C 109.5 . . ?
C7 C9 H9A 109.5 . . ?
C7 C9 H9B 109.5 . . ?
C7 C9 H9C 109.5 . . ?
H9A C9 H9B 109.5 . . ?
H9A C9 H9C 109.5 . . ?
H9B C9 H9C 109.5 . . ?
C13 N6 Si1 132.67(12) . . ?
N5 N6 C13 113.31(14) . . ?
N5 N6 Si1 114.03(11) . . ?
C5 N1 C1 118.80(13) . . ?
C5 N1 Si1 109.77(10) . . ?
C1 N1 Si1 131.24(11) . . ?
C6 N2 C7 118.97(13) . . ?
C6 N2 Si1 109.51(10) . . ?
C7 N2 Si1 131.29(11) . . ?
C11 N3 Si1 131.60(11) . . ?
N4 N3 C11 114.11(12) . . ?
N4 N3 Si1 114.27(10) . . ?
N4 N5 N6 113.15(13) . . ?
N5 N4 N3 112.90(13) . . ?
N1 Si1 N6 119.07(6) . . ?
N1 Si1 N2 92.56(6) . . ?
N1 Si1 N3 122.29(7) . . ?
N2 Si1 N6 122.31(7) . . ?
N2 Si1 N3 118.26(6) . . ?
N3 Si1 N6 85.62(7) . . ?

loop_
_geom_bond_atom_site_label_1
_geom_bond_atom_site_label_2
_geom_bond_distance
_geom_bond_site_symmetry_2
_geom_bond_publ_flag
C6 H6 0.9500 . ?
C6 C5 1.338(2) . ?
C6 N2 1.4165(19) . ?
C7 C10 1.533(2) . ?
C7 C8 1.532(3) . ?
C7 C9 1.534(2) . ?
C7 N2 1.4799(19) . ?
C5 H5 0.9500 . ?
C5 N1 1.4162(19) . ?
C1 C2 1.522(2) . ?
C1 C4 1.532(3) . ?
C1 C3 1.533(2) . ?
C1 N1 1.483(2) . ?
C2 H2A 0.9800 . ?
C2 H2B 0.9800 . ?
C2 H2C 0.9800 . ?
C10 H10A 0.9800 . ?
C10 H10B 0.9800 . ?
C10 H10C 0.9800 . ?
C11 H11A 0.9900 . ?
C11 H11B 0.9900 . ?
C11 C12 1.517(3) . ?
C11 N3 1.460(2) . ?
C13 H13A 0.9900 . ?
C13 H13B 0.9900 . ?
C13 C14 1.523(4) . ?
C13 N6 1.460(2) . ?
C8 H8A 0.9800 . ?
C8 H8B 0.9800 . ?
C8 H8C 0.9800 . ?
C12 H12A 0.9800 . ?
C12 H12B 0.9800 . ?
C12 H12C 0.9800 . ?
C4 H4A 0.9800 . ?
C4 H4B 0.9800 . ?
C4 H4C 0.9800 . ?
C3 H3A 0.9800 . ?
C3 H3B 0.9800 . ?
C3 H3C 0.9800 . ?
C14 H14A 0.9800 . ?
C14 H14B 0.9800 . ?
C14 H14C 0.9800 . ?
C9 H9A 0.9800 . ?
C9 H9B 0.9800 . ?
C9 H9C 0.9800 . ?
N6 N5 1.3805(19) . ?
N6 Si1 1.7305(15) . ?
N1 Si1 1.7244(14) . ?
N2 Si1 1.7256(13) . ?
N3 N4 1.3803(18) . ?
N3 Si1 1.7280(13) . ?
N5 N4 1.270(2) . ?

loop_
_geom_torsion_atom_site_label_1
_geom_torsion_atom_site_label_2
_geom_torsion_atom_site_label_3
_geom_torsion_atom_site_label_4
_geom_torsion
_geom_torsion_site_symmetry_1
_geom_torsion_site_symmetry_2
_geom_torsion_site_symmetry_3
_geom_torsion_site_symmetry_4
_geom_torsion_publ_flag
C6 C5 N1 C1 -176.95(14) . . . . ?
C6 C5 N1 Si1 -1.34(18) . . . . ?
C6 N2 Si1 N6 -128.36(11) . . . . ?
C6 N2 Si1 N1 -1.22(11) . . . . ?
C6 N2 Si1 N3 127.91(10) . . . . ?
C7 N2 Si1 N6 57.46(16) . . . . ?
C7 N2 Si1 N1 -175.40(14) . . . . ?
C7 N2 Si1 N3 -46.27(16) . . . . ?
C5 C6 N2 C7 175.68(13) . . . . ?
C5 C6 N2 Si1 0.68(17) . . . . ?
C5 N1 Si1 N6 131.02(10) . . . . ?
C5 N1 Si1 N2 1.45(12) . . . . ?
C5 N1 Si1 N3 -124.62(11) . . . . ?
C1 N1 Si1 N6 -54.10(19) . . . . ?
C1 N1 Si1 N2 176.33(16) . . . . ?
C1 N1 Si1 N3 50.26(18) . . . . ?
C2 C1 N1 C5 -177.37(15) . . . . ?
C2 C1 N1 Si1 8.1(2) . . . . ?
C10 C7 N2 C6 64.7(2) . . . . ?
C10 C7 N2 Si1 -121.54(16) . . . . ?
C11 N3 N4 N5 179.18(15) . . . . ?
C11 N3 Si1 N6 -179.46(16) . . . . ?
C11 N3 Si1 N1 58.66(18) . . . . ?
C11 N3 Si1 N2 -54.89(18) . . . . ?
C13 N6 N5 N4 178.35(17) . . . . ?
C13 N6 Si1 N1 -53.6(2) . . . . ?
C13 N6 Si1 N2 60.7(2) . . . . ?
C13 N6 Si1 N3 -178.4(2) . . . . ?
C8 C7 N2 C6 -175.63(14) . . . . ?
C8 C7 N2 Si1 -1.9(2) . . . . ?
C12 C11 N3 N4 77.43(19) . . . . ?
C12 C11 N3 Si1 -104.61(18) . . . . ?
C4 C1 N1 C5 62.38(19) . . . . ?
C4 C1 N1 Si1 -112.12(16) . . . . ?
C3 C1 N1 C5 -58.5(2) . . . . ?
C3 C1 N1 Si1 127.03(16) . . . . ?
C14 C13 N6 N5 82.2(2) . . . . ?
C14 C13 N6 Si1 -97.6(2) . . . . ?
C9 C7 N2 C6 -56.40(19) . . . . ?
C9 C7 N2 Si1 117.33(16) . . . . ?
N6 N5 N4 N3 0.6(2) . . . . ?
N2 C6 C5 N1 0.4(2) . . . . ?
N5 N6 Si1 N1 126.61(12) . . . . ?
N5 N6 Si1 N2 -119.06(12) . . . . ?
N5 N6 Si1 N3 1.83(13) . . . . ?
N4 N3 Si1 N6 -1.51(11) . . . . ?
N4 N3 Si1 N1 -123.38(11) . . . . ?
N4 N3 Si1 N2 123.06(11) . . . . ?
Si1 N6 N5 N4 -1.81(19) . . . . ?
Si1 N3 N4 N5 0.85(17) . . . . ?
